data_9015443
loop_
_publ_author_name
'Galuskina, I. O.'
'Galuskin, E. V.'
'Armbruster, T.'
'Lazic, B.'
'Kusz, J.'
'Dzierzanowski, P.'
'Gazeev, V. M.'
'Pertsev, N. N.'
'Prusik, K.'
'Zadov, A. E.'
'Winiarski, A.'
'Wrzalik, R.'
'Gurbanov, A. G.'

_publ_section_title
;
 Elbrusite-(Zr) - A new uranian garnet from the Upper Chegem caldera,
 Kabardino-Balkaria, Northern Caucasus, Russia
;
_journal_name_full 'American Mineralogist'
_journal_page_first 1172
_journal_page_last 1181
_journal_paper_doi 10.2138/am.2010.3507
_journal_volume 95
_journal_year 2010
_chemical_compound_source 'Upper Chegem caldera, Kabardino-Balkaria, Northern Caucasus, Russia'
_chemical_formula_sum 'Al0.474 Ca3 Fe1.746 Hf0.016 Nb0.038 O12 Sc0.018 Si0.51 Sn0.192 Ti0.426 U0.212 Zr1.356'
_chemical_name_mineral Kimseyite
_space_group_IT_number 230
_symmetry_space_group_name_Hall '-I 4bd 2c 3'
_symmetry_space_group_name_H-M 'I a -3 d'
_cell_angle_alpha 90
_cell_angle_beta 90
_cell_angle_gamma 90
_cell_length_a 12.5965
_cell_length_b 12.5965
_cell_length_c 12.5965
_cell_volume 1998.709
_database_code_amcsd 0016810
_exptl_crystal_density_diffrn 4.396
_cod_original_cell_volume 1998.710
_cod_original_sg_symbol_H-M 'I a 3 d'
_cod_original_formula_sum 'Ca3 Zr1.356 U.212 Nb.038 Sn.192 Ti.426 Hf.016 Sc.018 Si.51 Al.474 Fe1.746 O12'
_cod_database_code 9015443

loop_
_space_group_symop_operation_xyz
x,y,z
1/2+x,1/2+y,1/2+z
z,1/2-x,1/2+y
1/2+z,-x,+y
-y,1/2+z,1/2-x
1/2-y,+z,-x
x,1/2-y,1/2+z
1/2+x,-y,+z
-z,1/2+x,1/2-y
1/2-z,+x,-y
y,1/2-z,1/2+x
1/2+y,-z,+x
-x,1/2+y,1/2-z
1/2-x,+y,-z
3/4+x,1/4-z,3/4-y
1/4+x,3/4-z,1/4-y
3/4-z,1/4+y,3/4+x
1/4-z,3/4+y,1/4+x
3/4+y,1/4-x,3/4-z
1/4+y,3/4-x,1/4-z
3/4-x,1/4+z,3/4+y
1/4-x,3/4+z,1/4+y
3/4+z,1/4-y,3/4-x
1/4+z,3/4-y,1/4-x
3/4-y,1/4+x,3/4+z
1/4-y,3/4+x,1/4+z
1/4+x,1/4+z,1/4+y
3/4+x,3/4+z,3/4+y
1/4-z,1/4-y,1/4-x
3/4-z,3/4-y,3/4-x
1/4+y,1/4+x,1/4+z
3/4+y,3/4+x,3/4+z
1/4-x,1/4-z,1/4-y
3/4-x,3/4-z,3/4-y
1/4+z,1/4+y,1/4+x
3/4+z,3/4+y,3/4+x
1/4-y,1/4-x,1/4-z
3/4-y,3/4-x,3/4-z
1/2+z,x,1/2-y
+z,1/2+x,-y
1/2-y,-z,1/2+x
-y,1/2-z,+x
1/2+x,y,1/2-z
+x,1/2+y,-z
1/2-z,-x,1/2+y
-z,1/2-x,+y
1/2+y,z,1/2-x
+y,1/2+z,-x
1/2-x,-y,1/2+z
-x,1/2-y,+z
1/2-z,1/2+x,y
-z,+x,1/2+y
1/2+y,1/2-z,-x
+y,-z,1/2-x
1/2-x,1/2+y,z
-x,+y,1/2+z
1/2+z,1/2-x,-y
+z,-x,1/2-y
1/2-y,1/2+z,x
-y,+z,1/2+x
1/2+x,1/2-y,-z
+x,-y,1/2-z
3/4-x,3/4+z,1/4-y
1/4-x,1/4+z,3/4-y
3/4+z,3/4-y,1/4+x
1/4+z,1/4-y,3/4+x
3/4-y,3/4+x,1/4-z
1/4-y,1/4+x,3/4-z
3/4+x,3/4-z,1/4+y
1/4+x,1/4-z,3/4+y
3/4-z,3/4+y,1/4-x
1/4-z,1/4+y,3/4-x
3/4+y,3/4-x,1/4+z
1/4+y,1/4-x,3/4+z
1/4-x,3/4-z,3/4+y
3/4-x,1/4-z,1/4+y
1/4+z,3/4+y,3/4-x
3/4+z,1/4+y,1/4-x
1/4-y,3/4-x,3/4+z
3/4-y,1/4-x,1/4+z
1/4+x,3/4+z,3/4-y
3/4+x,1/4+z,1/4-y
1/4-z,3/4-y,3/4+x
3/4-z,1/4-y,1/4+x
1/4+y,3/4+x,3/4-z
3/4+y,1/4+x,1/4-z
-z,-x,-y
1/2-z,1/2-x,1/2-y
y,z,x
1/2+y,1/2+z,1/2+x
-x,-y,-z
1/2-x,1/2-y,1/2-z
z,x,y
1/2+z,1/2+x,1/2+y
-y,-z,-x
1/2-y,1/2-z,1/2-x

loop_
_atom_site_aniso_label
_atom_site_aniso_U_11
_atom_site_aniso_U_22
_atom_site_aniso_U_33
_atom_site_aniso_U_12
_atom_site_aniso_U_13
_atom_site_aniso_U_23
CaX 0.01250 0.01920 0.01920 0.00000 0.00000 0.00420
ZrY 0.01270 0.01270 0.01270 0.00030 0.00030 0.00030
UY 0.01270 0.01270 0.01270 0.00030 0.00030 0.00030
NbY 0.01270 0.01270 0.01270 0.00030 0.00030 0.00030
SnY 0.01270 0.01270 0.01270 0.00030 0.00030 0.00030
TiY 0.01270 0.01270 0.01270 0.00030 0.00030 0.00030
HfY 0.01270 0.01270 0.01270 0.00030 0.00030 0.00030
ScY 0.01270 0.01270 0.01270 0.00030 0.00030 0.00030
SiZ 0.01060 0.01600 0.01600 0.00000 0.00000 0.00000
AlZ 0.01060 0.01600 0.01600 0.00000 0.00000 0.00000
FeZ 0.01060 0.01600 0.01600 0.00000 0.00000 0.00000
TiZ 0.01060 0.01600 0.01600 0.00000 0.00000 0.00000
O 0.02600 0.02600 0.02600 -0.00380 0.00060 -0.00390

loop_
_atom_site_label
_atom_site_fract_x
_atom_site_fract_y
_atom_site_fract_z
_atom_site_occupancy
_atom_site_U_iso_or_equiv
_atom_site_type_symbol
_atom_site_attached_hydrogens
CaX 0.12500 0.00000 0.25000 1.00000 0.01700 Ca 0
ZrY 0.00000 0.00000 0.00000 0.67800 0.01270 Zr 0
UY 0.00000 0.00000 0.00000 0.10600 0.01270 U 0
NbY 0.00000 0.00000 0.00000 0.01900 0.01270 Nb 0
SnY 0.00000 0.00000 0.00000 0.09600 0.01270 Sn 0
TiY 0.00000 0.00000 0.00000 0.07800 0.01270 Ti 0
HfY 0.00000 0.00000 0.00000 0.00800 0.01270 Hf 0
ScY 0.00000 0.00000 0.00000 0.00900 0.01270 Sc 0
SiZ 0.37500 0.00000 0.25000 0.17000 0.01420 Si 0
AlZ 0.37500 0.00000 0.25000 0.15800 0.01420 Al 0
FeZ 0.37500 0.00000 0.25000 0.58200 0.01420 Fe 0
TiZ 0.37500 0.00000 0.25000 0.09000 0.01420 Ti 0
O 0.03320 0.05080 0.65280 1.00000 0.02600 O 0

loop_
_cod_changelog_entry_id
_cod_changelog_entry_author
_cod_changelog_entry_date
_cod_changelog_entry_text
1
;cod-tools version 3.8.0
Id: cif_guess_AMCSD_atom_types 9581 2023-05-17 12:35:41Z saulius
;
2023-05-23T09:20:08+03:00
;Derived atom types and hydrogen counts
from atom names that follow the AMCSD naming convention
(Wat == water, O-H == hydroxyl).
;

loop_
_cod_related_entry_id
_cod_related_entry_database
_cod_related_entry_code
1 AMCSD 0016810

_cell_formula_units_Z 8
